data_4068933
loop_
_publ_author_name
'Jana, Anukul'
'Sarish, Sankaranarayana Pillai'
'Roesky, Herbert W.'
'Schulzke, Carola'
'D\"oring, Alexander'
'John, Michael'

_publ_section_title
;
 Facile Access of Well-Defined Stable Divalent Lead Compounds with Small
 Organic Substituents
;
_journal_issue 8
_journal_name_full Organometallics
_journal_page_first 2563
_journal_paper_doi 10.1021/om801167c
_journal_volume 28
_journal_year 2009
_chemical_formula_sum 'C30 H41 F3 N2 O3 Pb S'
_chemical_formula_weight 773.90
_chemical_name_systematic
; 
 ? 
;
_space_group_IT_number 2
_symmetry_cell_setting triclinic
_symmetry_space_group_name_Hall '-P 1'
_symmetry_space_group_name_H-M 'P -1'
_atom_sites_solution_hydrogens geom
_atom_sites_solution_primary direct
_atom_sites_solution_secondary difmap
_audit_creation_method SHELXL-97
_cell_angle_alpha 105.80(3)
_cell_angle_beta 100.97(3)
_cell_angle_gamma 93.75(3)
_cell_formula_units_Z 8
_cell_length_a 12.684(3)
_cell_length_b 24.602(5)
_cell_length_c 25.044(5)
_cell_measurement_reflns_used 58828
_cell_measurement_temperature 133(2)
_cell_measurement_theta_max 51.8
_cell_measurement_theta_min 2.8
_cell_volume 7325(3)
_computing_structure_refinement 'SHELXL-97 (Sheldrick, 1997)'
_computing_structure_solution 'SHELXS-97 (Sheldrick, 1990)'
_diffrn_ambient_temperature 133(2)
_diffrn_measured_fraction_theta_full 0.988
_diffrn_measured_fraction_theta_max 0.988
_diffrn_measurement_device_type IPDSII
_diffrn_radiation_monochromator graphite
_diffrn_radiation_source 'fine-focus sealed tube'
_diffrn_radiation_type MoK\a
_diffrn_radiation_wavelength 0.71073
_diffrn_reflns_av_R_equivalents 0.0706
_diffrn_reflns_av_sigmaI/netI 0.1086
_diffrn_reflns_limit_h_max 15
_diffrn_reflns_limit_h_min -15
_diffrn_reflns_limit_k_max 30
_diffrn_reflns_limit_k_min -30
_diffrn_reflns_limit_l_max 30
_diffrn_reflns_limit_l_min -30
_diffrn_reflns_number 58828
_diffrn_reflns_theta_full 25.89
_diffrn_reflns_theta_max 25.89
_diffrn_reflns_theta_min 1.39
_exptl_absorpt_coefficient_mu 4.706
_exptl_absorpt_correction_T_max 0.7387
_exptl_absorpt_correction_T_min 0.5092
_exptl_absorpt_correction_type numerical
_exptl_absorpt_process_details 'face indexed'
_exptl_crystal_colour colourless
_exptl_crystal_density_diffrn 1.403
_exptl_crystal_density_method 'not measured'
_exptl_crystal_description stick
_exptl_crystal_F_000 3072
_exptl_crystal_size_max 0.22
_exptl_crystal_size_mid 0.08
_exptl_crystal_size_min 0.07
_refine_diff_density_max 1.140
_refine_diff_density_min -2.024
_refine_diff_density_rms 0.136
_refine_ls_extinction_method none
_refine_ls_goodness_of_fit_ref 0.890
_refine_ls_hydrogen_treatment constr
_refine_ls_matrix_type full
_refine_ls_number_parameters 1484
_refine_ls_number_reflns 28118
_refine_ls_number_restraints 0
_refine_ls_restrained_S_all 0.890
_refine_ls_R_factor_all 0.0979
_refine_ls_R_factor_gt 0.0525
_refine_ls_shift/su_max 0.004
_refine_ls_shift/su_mean 0.000
_refine_ls_structure_factor_coef Fsqd
_refine_ls_weighting_details 'calc w=1/[\s^2^(Fo^2^)+(0.0485P)^2^+0.0000P] where P=(Fo^2^+2Fc^2^)/3'
_refine_ls_weighting_scheme calc
_refine_ls_wR_factor_gt 0.1022
_refine_ls_wR_factor_ref 0.1146
_reflns_number_gt 16894
_reflns_number_total 28118
_reflns_threshold_expression >2sigma(I)
_cod_data_source_file om801167c_si_001.cif
_cod_data_source_block ja29
_cod_original_sg_symbol_H-M P-1
_cod_database_code 4068933

loop_
_symmetry_equiv_pos_as_xyz
'x, y, z'
'-x, -y, -z'

loop_
_atom_site_label
_atom_site_type_symbol
_atom_site_fract_x
_atom_site_fract_y
_atom_site_fract_z
_atom_site_U_iso_or_equiv
_atom_site_adp_type
_atom_site_occupancy
_atom_site_symmetry_multiplicity
_atom_site_calc_flag
_atom_site_refinement_flags
Pb1 Pb 0.69537(3) 0.306420(14) 0.811977(14) 0.03723(8) Uani 1 1 d .
Pb2 Pb 0.87861(3) 0.562157(14) 0.783735(15) 0.04022(9) Uani 1 1 d .
Pb3 Pb 0.88923(3) 0.751711(14) 0.638376(14) 0.04028(9) Uani 1 1 d .
Pb4 Pb 0.88508(3) 1.045141(14) 0.758244(15) 0.03936(9) Uani 1 1 d .
S1 S 0.7880(2) 0.45308(10) 0.86199(11) 0.0452(5) Uani 1 1 d .
S2 S 0.8990(2) 0.59882(10) 0.66095(11) 0.0472(6) Uani 1 1 d .
S3 S 0.9804(2) 0.89799(10) 0.68523(12) 0.0529(6) Uani 1 1 d .
S4 S 0.7037(2) 0.14058(9) 0.80177(11) 0.0459(6) Uani 1 1 d .
F1 F 0.7598(5) 0.4411(3) 0.9584(3) 0.0725(18) Uani 1 1 d .
F2 F 0.6876(6) 0.5113(3) 0.9366(3) 0.0740(18) Uani 1 1 d .
F3 F 0.8590(6) 0.5185(3) 0.9662(3) 0.081(2) Uani 1 1 d .
F4 F 0.9506(6) 0.4971(2) 0.6236(3) 0.081(2) Uani 1 1 d .
F5 F 0.9151(6) 0.5404(3) 0.5595(3) 0.083(2) Uani 1 1 d .
F6 F 1.0658(6) 0.5632(3) 0.6206(3) 0.0717(17) Uani 1 1 d .
F7 F 1.1521(6) 0.8558(3) 0.6565(3) 0.091(2) Uani 1 1 d .
F8 F 1.1032(7) 0.9237(3) 0.6204(4) 0.097(3) Uani 1 1 d .
F9 F 1.1815(6) 0.9430(3) 0.7096(4) 0.104(3) Uani 1 1 d .
F10 F 0.6064(5) 0.0570(2) 0.8267(3) 0.0710(18) Uani 1 1 d .
F11 F 0.5120(5) 0.1257(3) 0.8233(4) 0.089(2) Uani 1 1 d .
F12 F 0.6427(6) 0.1356(3) 0.8946(3) 0.080(2) Uani 1 1 d .
O1 O 0.6882(5) 0.4153(2) 0.8347(3) 0.0445(15) Uani 1 1 d .
O2 O 0.7970(5) 0.5028(2) 0.8416(3) 0.0490(16) Uani 1 1 d .
O3 O 0.8833(5) 0.4248(3) 0.8678(3) 0.0569(18) Uani 1 1 d .
O4 O 0.9662(5) 0.6051(3) 0.7166(3) 0.0501(16) Uani 1 1 d .
O5 O 0.9108(6) 0.6489(3) 0.6414(3) 0.0578(19) Uani 1 1 d .
O6 O 0.7905(5) 0.5730(3) 0.6525(3) 0.0577(18) Uani 1 1 d .
O7 O 0.9150(6) 0.8566(2) 0.6341(3) 0.0520(17) Uani 1 1 d .
O8 O 0.9483(6) 0.9548(2) 0.6945(3) 0.0598(19) Uani 1 1 d .
O9 O 0.9994(6) 0.8773(3) 0.7340(3) 0.0574(18) Uani 1 1 d .
O10 O 0.8069(5) 0.1236(3) 0.8250(3) 0.0504(16) Uani 1 1 d .
O11 O 0.7000(5) 0.2017(2) 0.8196(3) 0.0527(17) Uani 1 1 d .
O12 O 0.6615(6) 0.1116(3) 0.7423(3) 0.0552(17) Uani 1 1 d .
N1 N 0.5384(5) 0.2999(3) 0.8412(3) 0.0369(16) Uani 1 1 d .
N2 N 0.5816(5) 0.2718(3) 0.7243(3) 0.0363(16) Uani 1 1 d .
N3 N 0.9262(6) 0.6324(3) 0.8676(3) 0.0456(19) Uani 1 1 d .
N4 N 1.0427(5) 0.5375(3) 0.8155(3) 0.0359(16) Uani 1 1 d .
N5 N 0.9265(6) 0.7180(3) 0.5513(3) 0.0406(17) Uani 1 1 d .
N6 N 0.7139(6) 0.7216(3) 0.5898(3) 0.0477(19) Uani 1 1 d .
N7 N 1.0620(6) 1.0850(3) 0.7848(3) 0.0382(17) Uani 1 1 d .
N8 N 0.9368(6) 1.0106(3) 0.8335(3) 0.0403(17) Uani 1 1 d .
C1 C 0.7733(10) 0.4829(4) 0.9347(5) 0.060(3) Uani 1 1 d .
C2 C 0.6182(8) 0.2842(4) 0.6770(4) 0.045(2) Uani 1 1 d .
C3 C 0.5866(8) 0.3323(4) 0.6612(4) 0.050(2) Uani 1 1 d .
C4 C 0.6243(8) 0.3434(4) 0.6155(4) 0.052(2) Uani 1 1 d .
H4 H 0.6025 0.3749 0.6031 0.067(6) Uiso 1 1 calc R
C5 C 0.6921(9) 0.3098(5) 0.5882(4) 0.059(3) Uani 1 1 d .
H5 H 0.7171 0.3183 0.5576 0.067(6) Uiso 1 1 calc R
C6 C 0.7232(8) 0.2633(4) 0.6060(4) 0.053(3) Uani 1 1 d .
H6 H 0.7700 0.2403 0.5870 0.067(6) Uiso 1 1 calc R
C7 C 0.6887(7) 0.2493(4) 0.6503(4) 0.044(2) Uani 1 1 d .
C8 C 0.5146(8) 0.3705(4) 0.6922(5) 0.059(3) Uani 1 1 d .
H8 H 0.5291 0.3680 0.7321 0.066(8) Uiso 1 1 calc R
C9 C 0.3974(9) 0.3497(6) 0.6672(6) 0.087(4) Uani 1 1 d .
H9A H 0.3532 0.3749 0.6884 0.091(4) Uiso 1 1 calc R
H9B H 0.3815 0.3110 0.6695 0.091(4) Uiso 1 1 calc R
H9C H 0.3805 0.3496 0.6273 0.091(4) Uiso 1 1 calc R
C10 C 0.5398(12) 0.4332(5) 0.6958(6) 0.085(4) Uani 1 1 d .
H10A H 0.5203 0.4380 0.6577 0.091(4) Uiso 1 1 calc R
H10B H 0.6173 0.4455 0.7114 0.091(4) Uiso 1 1 calc R
H10C H 0.4981 0.4562 0.7206 0.091(4) Uiso 1 1 calc R
C11 C 0.7256(8) 0.1984(4) 0.6681(4) 0.048(2) Uani 1 1 d .
H11 H 0.6780 0.1893 0.6929 0.066(8) Uiso 1 1 calc R
C12 C 0.8421(8) 0.2113(4) 0.7024(4) 0.056(3) Uani 1 1 d .
H12A H 0.8901 0.2212 0.6791 0.091(4) Uiso 1 1 calc R
H12B H 0.8636 0.1777 0.7135 0.091(4) Uiso 1 1 calc R
H12C H 0.8475 0.2433 0.7365 0.091(4) Uiso 1 1 calc R
C13 C 0.7156(9) 0.1455(4) 0.6169(5) 0.066(3) Uani 1 1 d .
H13A H 0.6435 0.1400 0.5922 0.091(4) Uiso 1 1 calc R
H13B H 0.7264 0.1120 0.6303 0.091(4) Uiso 1 1 calc R
H13C H 0.7707 0.1509 0.5955 0.091(4) Uiso 1 1 calc R
C14 C 0.4937(7) 0.2342(4) 0.7151(4) 0.042(2) Uani 1 1 d .
C15 C 0.4421(8) 0.1993(4) 0.6549(4) 0.054(3) Uani 1 1 d .
H15A H 0.4307 0.2245 0.6306 0.091(4) Uiso 1 1 calc R
H15B H 0.3724 0.1792 0.6543 0.091(4) Uiso 1 1 calc R
H15C H 0.4898 0.1716 0.6408 0.091(4) Uiso 1 1 calc R
C16 C 0.4462(7) 0.2244(4) 0.7584(4) 0.041(2) Uani 1 1 d .
H16 H 0.3968 0.1905 0.7475 0.067(6) Uiso 1 1 calc R
C17 C 0.4603(7) 0.2564(3) 0.8141(4) 0.0363(19) Uani 1 1 d .
C18 C 0.3813(7) 0.2408(4) 0.8474(4) 0.046(2) Uani 1 1 d .
H18A H 0.4168 0.2210 0.8736 0.091(4) Uiso 1 1 calc R
H18B H 0.3186 0.2158 0.8211 0.091(4) Uiso 1 1 calc R
H18C H 0.3573 0.2755 0.8691 0.091(4) Uiso 1 1 calc R
C19 C 0.5313(7) 0.3386(4) 0.8948(4) 0.039(2) Uani 1 1 d .
C20 C 0.5784(8) 0.3293(4) 0.9465(4) 0.043(2) Uani 1 1 d .
C21 C 0.5726(9) 0.3679(4) 0.9967(4) 0.052(3) Uani 1 1 d .
H21 H 0.6051 0.3620 1.0318 0.067(6) Uiso 1 1 calc R
C22 C 0.5187(9) 0.4160(4) 0.9964(5) 0.060(3) Uani 1 1 d .
H22 H 0.5135 0.4424 1.0312 0.067(6) Uiso 1 1 calc R
C23 C 0.4737(9) 0.4244(4) 0.9453(5) 0.055(3) Uani 1 1 d .
H23 H 0.4370 0.4569 0.9455 0.067(6) Uiso 1 1 calc R
C24 C 0.4796(7) 0.3873(4) 0.8935(4) 0.041(2) Uani 1 1 d .
C25 C 0.6333(8) 0.2764(4) 0.9486(4) 0.051(2) Uani 1 1 d .
H25 H 0.6138 0.2490 0.9095 0.066(8) Uiso 1 1 calc R
C26 C 0.7562(9) 0.2911(5) 0.9639(4) 0.062(3) Uani 1 1 d .
H26A H 0.7785 0.3168 1.0027 0.091(4) Uiso 1 1 calc R
H26B H 0.7787 0.3099 0.9373 0.091(4) Uiso 1 1 calc R
H26C H 0.7903 0.2562 0.9615 0.091(4) Uiso 1 1 calc R
C27 C 0.5954(10) 0.2465(4) 0.9886(4) 0.059(3) Uani 1 1 d .
H27A H 0.6199 0.2707 1.0279 0.091(4) Uiso 1 1 calc R
H27B H 0.6257 0.2103 0.9845 0.091(4) Uiso 1 1 calc R
H27C H 0.5162 0.2392 0.9792 0.091(4) Uiso 1 1 calc R
C28 C 0.4255(8) 0.3974(4) 0.8384(4) 0.051(2) Uani 1 1 d .
H28 H 0.4609 0.3757 0.8082 0.066(8) Uiso 1 1 calc R
C29 C 0.3067(9) 0.3744(4) 0.8211(6) 0.067(3) Uani 1 1 d .
H29A H 0.2988 0.3328 0.8121 0.091(4) Uiso 1 1 calc R
H29B H 0.2729 0.3853 0.7876 0.091(4) Uiso 1 1 calc R
H29C H 0.2712 0.3902 0.8525 0.091(4) Uiso 1 1 calc R
C30 C 0.4396(9) 0.4605(4) 0.8390(5) 0.062(3) Uani 1 1 d .
H30A H 0.4027 0.4829 0.8669 0.091(4) Uiso 1 1 calc R
H30B H 0.4083 0.4635 0.8012 0.091(4) Uiso 1 1 calc R
H30C H 0.5168 0.4749 0.8493 0.091(4) Uiso 1 1 calc R
C31 C 0.9613(10) 0.5477(5) 0.6146(5) 0.063(3) Uani 1 1 d .
C32 C 0.8792(8) 0.6851(4) 0.8734(4) 0.045(2) Uani 1 1 d .
C33 C 0.9362(8) 0.7315(4) 0.8635(4) 0.042(2) Uani 1 1 d .
C34 C 0.8913(9) 0.7824(4) 0.8723(4) 0.053(3) Uani 1 1 d .
H34 H 0.9296 0.8143 0.8671 0.067(6) Uiso 1 1 calc R
C35 C 0.7946(9) 0.7884(4) 0.8881(5) 0.059(3) Uani 1 1 d .
H35 H 0.7673 0.8241 0.8945 0.067(6) Uiso 1 1 calc R
C36 C 0.7366(10) 0.7416(5) 0.8946(5) 0.066(3) Uani 1 1 d .
H36 H 0.6683 0.7456 0.9046 0.067(6) Uiso 1 1 calc R
C37 C 0.7760(9) 0.6886(4) 0.8867(5) 0.058(3) Uani 1 1 d .
C38 C 1.0424(7) 0.7265(4) 0.8449(4) 0.042(2) Uani 1 1 d .
H38 H 1.0463 0.6850 0.8280 0.066(8) Uiso 1 1 calc R
C39 C 1.1385(10) 0.7488(7) 0.8941(5) 0.093(5) Uani 1 1 d .
H39A H 1.1377 0.7896 0.9114 0.091(4) Uiso 1 1 calc R
H39B H 1.2054 0.7429 0.8803 0.091(4) Uiso 1 1 calc R
H39C H 1.1349 0.7285 0.9224 0.091(4) Uiso 1 1 calc R
C40 C 1.0492(9) 0.7557(5) 0.7984(5) 0.063(3) Uani 1 1 d .
H40A H 0.9875 0.7399 0.7663 0.091(4) Uiso 1 1 calc R
H40B H 1.1167 0.7491 0.7855 0.091(4) Uiso 1 1 calc R
H40C H 1.0477 0.7967 0.8139 0.091(4) Uiso 1 1 calc R
C41 C 0.7097(11) 0.6373(5) 0.8918(7) 0.088(5) Uani 1 1 d .
H41 H 0.7594 0.6082 0.8963 0.066(8) Uiso 1 1 calc R
C42 C 0.6605(14) 0.6525(7) 0.9428(9) 0.141(8) Uani 1 1 d .
H42A H 0.7157 0.6746 0.9760 0.091(4) Uiso 1 1 calc R
H42B H 0.6324 0.6176 0.9498 0.091(4) Uiso 1 1 calc R
H42C H 0.6013 0.6751 0.9361 0.091(4) Uiso 1 1 calc R
C43 C 0.6232(11) 0.6114(6) 0.8370(8) 0.116(6) Uani 1 1 d .
H43A H 0.5888 0.5748 0.8377 0.091(4) Uiso 1 1 calc R
H43B H 0.6572 0.6053 0.8041 0.091(4) Uiso 1 1 calc R
H43C H 0.5685 0.6374 0.8340 0.091(4) Uiso 1 1 calc R
C44 C 0.9803(7) 0.6218(4) 0.9140(4) 0.042(2) Uani 1 1 d .
C45 C 0.9761(9) 0.6618(4) 0.9720(4) 0.059(3) Uani 1 1 d .
H45A H 1.0088 0.7001 0.9755 0.091(4) Uiso 1 1 calc R
H45B H 1.0161 0.6480 1.0021 0.091(4) Uiso 1 1 calc R
H45C H 0.9006 0.6629 0.9755 0.091(4) Uiso 1 1 calc R
C46 C 1.0416(7) 0.5774(4) 0.9150(4) 0.040(2) Uani 1 1 d .
H46 H 1.0618 0.5705 0.9509 0.067(6) Uiso 1 1 calc R
C47 C 1.0781(7) 0.5411(4) 0.8705(4) 0.039(2) Uani 1 1 d .
C48 C 1.1604(9) 0.5031(4) 0.8866(4) 0.056(3) Uani 1 1 d .
H48A H 1.1227 0.4678 0.8884 0.091(4) Uiso 1 1 calc R
H48B H 1.2069 0.5229 0.9239 0.091(4) Uiso 1 1 calc R
H48C H 1.2048 0.4942 0.8581 0.091(4) Uiso 1 1 calc R
C49 C 1.1004(7) 0.5105(3) 0.7731(4) 0.0356(19) Uani 1 1 d .
C50 C 1.0649(8) 0.4533(4) 0.7396(4) 0.049(2) Uani 1 1 d .
C51 C 1.1179(8) 0.4299(4) 0.6968(4) 0.049(2) Uani 1 1 d .
H51 H 1.0937 0.3922 0.6730 0.067(6) Uiso 1 1 calc R
C52 C 1.2047(8) 0.4602(4) 0.6880(4) 0.053(3) Uani 1 1 d .
H52 H 1.2406 0.4427 0.6589 0.067(6) Uiso 1 1 calc R
C53 C 1.2406(8) 0.5159(4) 0.7209(4) 0.047(2) Uani 1 1 d .
H53 H 1.3000 0.5364 0.7139 0.067(6) Uiso 1 1 calc R
C54 C 1.1893(7) 0.5419(4) 0.7645(3) 0.039(2) Uani 1 1 d .
C55 C 0.9691(8) 0.4192(4) 0.7491(5) 0.055(3) Uani 1 1 d .
H55 H 0.9465 0.4429 0.7833 0.066(8) Uiso 1 1 calc R
C56 C 0.8728(9) 0.4066(5) 0.6991(5) 0.072(3) Uani 1 1 d .
H56A H 0.8546 0.4423 0.6915 0.091(4) Uiso 1 1 calc R
H56B H 0.8106 0.3880 0.7081 0.091(4) Uiso 1 1 calc R
H56C H 0.8912 0.3814 0.6653 0.091(4) Uiso 1 1 calc R
C57 C 1.0005(9) 0.3642(4) 0.7612(6) 0.072(3) Uani 1 1 d .
H57A H 1.0196 0.3393 0.7276 0.091(4) Uiso 1 1 calc R
H57B H 0.9393 0.3450 0.7705 0.091(4) Uiso 1 1 calc R
H57C H 1.0628 0.3732 0.7934 0.091(4) Uiso 1 1 calc R
C58 C 1.2266(8) 0.6025(4) 0.7992(4) 0.047(2) Uani 1 1 d .
H58 H 1.1681 0.6164 0.8192 0.066(8) Uiso 1 1 calc R
C59 C 1.3272(11) 0.6074(5) 0.8441(5) 0.084(4) Uani 1 1 d .
H59A H 1.3101 0.5894 0.8724 0.091(4) Uiso 1 1 calc R
H59B H 1.3543 0.6477 0.8627 0.091(4) Uiso 1 1 calc R
H59C H 1.3826 0.5882 0.8264 0.091(4) Uiso 1 1 calc R
C60 C 1.2479(12) 0.6423(5) 0.7646(5) 0.078(4) Uani 1 1 d .
H60A H 1.3069 0.6305 0.7456 0.091(4) Uiso 1 1 calc R
H60B H 1.2682 0.6812 0.7898 0.091(4) Uiso 1 1 calc R
H60C H 1.1823 0.6408 0.7360 0.091(4) Uiso 1 1 calc R
C61 C 1.1120(10) 0.9059(5) 0.6660(6) 0.079(4) Uani 1 1 d .
C62 C 0.6317(7) 0.7482(4) 0.6146(4) 0.047(2) Uani 1 1 d .
C63 C 0.5921(7) 0.7952(4) 0.5985(4) 0.044(2) Uani 1 1 d .
C64 C 0.5101(8) 0.8205(4) 0.6225(5) 0.056(3) Uani 1 1 d .
H64 H 0.4815 0.8514 0.6112 0.067(6) Uiso 1 1 calc R
C65 C 0.4698(8) 0.8009(4) 0.6628(5) 0.060(3) Uani 1 1 d .
H65 H 0.4154 0.8189 0.6798 0.067(6) Uiso 1 1 calc R
C66 C 0.5105(9) 0.7544(4) 0.6778(5) 0.062(3) Uani 1 1 d .
H66 H 0.4828 0.7411 0.7052 0.067(6) Uiso 1 1 calc R
C67 C 0.5884(8) 0.7273(4) 0.6543(4) 0.052(2) Uani 1 1 d .
C68 C 0.6371(10) 0.8188(4) 0.5558(4) 0.058(3) Uani 1 1 d .
H68 H 0.7058 0.8024 0.5505 0.066(8) Uiso 1 1 calc R
C69 C 0.5586(17) 0.8020(7) 0.4990(6) 0.144(8) Uani 1 1 d .
H69A H 0.4849 0.8054 0.5049 0.091(4) Uiso 1 1 calc R
H69B H 0.5637 0.7625 0.4786 0.091(4) Uiso 1 1 calc R
H69C H 0.5763 0.8271 0.4768 0.091(4) Uiso 1 1 calc R
C70 C 0.6614(11) 0.8824(5) 0.5748(6) 0.078(4) Uani 1 1 d .
H70A H 0.5937 0.8993 0.5761 0.091(4) Uiso 1 1 calc R
H70B H 0.6971 0.8948 0.5479 0.091(4) Uiso 1 1 calc R
H70C H 0.7091 0.8947 0.6127 0.091(4) Uiso 1 1 calc R
C71 C 0.6324(9) 0.6781(4) 0.6736(5) 0.056(3) Uani 1 1 d .
H71 H 0.6717 0.6576 0.6447 0.066(8) Uiso 1 1 calc R
C72 C 0.7156(9) 0.7003(4) 0.7313(4) 0.059(3) Uani 1 1 d .
H72A H 0.7757 0.7249 0.7273 0.091(4) Uiso 1 1 calc R
H72B H 0.7434 0.6679 0.7426 0.091(4) Uiso 1 1 calc R
H72C H 0.6802 0.7219 0.7604 0.091(4) Uiso 1 1 calc R
C73 C 0.5425(9) 0.6354(4) 0.6766(5) 0.068(3) Uani 1 1 d .
H73A H 0.5039 0.6539 0.7057 0.091(4) Uiso 1 1 calc R
H73B H 0.5740 0.6032 0.6865 0.091(4) Uiso 1 1 calc R
H73C H 0.4918 0.6217 0.6396 0.091(4) Uiso 1 1 calc R
C74 C 0.6896(8) 0.6766(4) 0.5424(4) 0.049(2) Uani 1 1 d .
C75 C 0.5732(9) 0.6503(5) 0.5216(5) 0.066(3) Uani 1 1 d .
H75A H 0.5516 0.6333 0.5496 0.091(4) Uiso 1 1 calc R
H75B H 0.5652 0.6207 0.4853 0.091(4) Uiso 1 1 calc R
H75C H 0.5272 0.6797 0.5163 0.091(4) Uiso 1 1 calc R
C76 C 0.7642(9) 0.6510(4) 0.5123(4) 0.055(3) Uani 1 1 d .
H76 H 0.7390 0.6138 0.4875 0.067(6) Uiso 1 1 calc R
C77 C 0.8693(8) 0.6713(4) 0.5128(4) 0.050(2) Uani 1 1 d .
C78 C 0.9212(11) 0.6373(5) 0.4677(5) 0.078(4) Uani 1 1 d .
H78A H 0.9495 0.6624 0.4479 0.091(4) Uiso 1 1 calc R
H78B H 0.8674 0.6073 0.4404 0.091(4) Uiso 1 1 calc R
H78C H 0.9807 0.6201 0.4853 0.091(4) Uiso 1 1 calc R
C79 C 1.0211(7) 0.7448(4) 0.5400(3) 0.041(2) Uani 1 1 d .
C80 C 1.1242(8) 0.7304(4) 0.5597(4) 0.044(2) Uani 1 1 d .
C81 C 1.2144(8) 0.7582(4) 0.5500(4) 0.046(2) Uani 1 1 d .
H81 H 1.2841 0.7479 0.5617 0.067(6) Uiso 1 1 calc R
C82 C 1.2042(9) 0.8004(4) 0.5236(4) 0.053(3) Uani 1 1 d .
H82 H 1.2666 0.8206 0.5189 0.067(6) Uiso 1 1 calc R
C83 C 1.1027(9) 0.8132(5) 0.5041(4) 0.059(3) Uani 1 1 d .
H83 H 1.0957 0.8412 0.4843 0.067(6) Uiso 1 1 calc R
C84 C 1.0106(9) 0.7864(4) 0.5126(4) 0.051(2) Uani 1 1 d .
C85 C 1.1395(10) 0.6849(5) 0.5916(6) 0.080(4) Uani 1 1 d .
H85 H 1.0676 0.6630 0.5874 0.066(8) Uiso 1 1 calc R
C86 C 1.1858(11) 0.7154(8) 0.6545(8) 0.131(8) Uani 1 1 d .
H86A H 1.1922 0.6873 0.6759 0.091(4) Uiso 1 1 calc R
H86B H 1.1374 0.7425 0.6689 0.091(4) Uiso 1 1 calc R
H86C H 1.2574 0.7358 0.6590 0.091(4) Uiso 1 1 calc R
C87 C 1.2144(12) 0.6446(6) 0.5688(9) 0.134(8) Uani 1 1 d .
H87A H 1.1852 0.6257 0.5283 0.091(4) Uiso 1 1 calc R
H87B H 1.2216 0.6159 0.5894 0.091(4) Uiso 1 1 calc R
H87C H 1.2856 0.6657 0.5738 0.091(4) Uiso 1 1 calc R
C88 C 0.8996(10) 0.8009(6) 0.4905(6) 0.091(5) Uani 1 1 d .
H88 H 0.8492 0.7907 0.5135 0.066(8) Uiso 1 1 calc R
C89 C 0.8571(13) 0.7645(8) 0.4272(7) 0.146(9) Uani 1 1 d .
H89A H 0.7888 0.7767 0.4117 0.091(4) Uiso 1 1 calc R
H89B H 0.8453 0.7242 0.4253 0.091(4) Uiso 1 1 calc R
H89C H 0.9107 0.7700 0.4050 0.091(4) Uiso 1 1 calc R
C90 C 0.8972(12) 0.8619(7) 0.4936(7) 0.110(6) Uani 1 1 d .
H90A H 0.9294 0.8855 0.5324 0.091(4) Uiso 1 1 calc R
H90B H 0.8221 0.8691 0.4831 0.091(4) Uiso 1 1 calc R
H90C H 0.9385 0.8714 0.4673 0.091(4) Uiso 1 1 calc R
C91 C 0.6102(8) 0.1135(4) 0.8390(5) 0.054(3) Uani 1 1 d .
C92 C 0.8587(8) 1.0001(4) 0.8648(4) 0.043(2) Uani 1 1 d .
C93 C 0.8691(8) 1.0364(4) 0.9194(4) 0.042(2) Uani 1 1 d .
C94 C 0.7951(9) 1.0262(4) 0.9516(5) 0.060(3) Uani 1 1 d .
H94 H 0.8013 1.0505 0.9890 0.067(6) Uiso 1 1 calc R
C95 C 0.7129(9) 0.9813(5) 0.9295(5) 0.062(3) Uani 1 1 d .
H95 H 0.6645 0.9738 0.9520 0.067(6) Uiso 1 1 calc R
C96 C 0.7021(9) 0.9472(5) 0.8742(5) 0.058(3) Uani 1 1 d .
H96 H 0.6444 0.9169 0.8589 0.067(6) Uiso 1 1 calc R
C97 C 0.7732(8) 0.9558(4) 0.8399(4) 0.048(2) Uani 1 1 d .
C98 C 0.9562(8) 1.0882(4) 0.9446(4) 0.049(2) Uani 1 1 d .
H98 H 0.9857 1.0951 0.9124 0.066(8) Uiso 1 1 calc R
C99 C 1.0514(10) 1.0777(5) 0.9871(5) 0.074(3) Uani 1 1 d .
H99A H 1.0809 1.0432 0.9689 0.091(4) Uiso 1 1 calc R
H99B H 1.0262 1.0727 1.0203 0.091(4) Uiso 1 1 calc R
H99C H 1.1079 1.1103 0.9991 0.091(4) Uiso 1 1 calc R
C100 C 0.9135(10) 1.1425(5) 0.9729(6) 0.080(4) Uani 1 1 d .
H10D H 0.8859 1.1377 1.0056 0.091(4) Uiso 1 1 calc R
H10E H 0.8549 1.1506 0.9456 0.091(4) Uiso 1 1 calc R
H10F H 0.9721 1.1741 0.9859 0.091(4) Uiso 1 1 calc R
C101 C 0.7548(8) 0.9202(4) 0.7786(4) 0.050(2) Uani 1 1 d .
H101 H 0.8191 0.9298 0.7637 0.066(8) Uiso 1 1 calc R
C102 C 0.7436(10) 0.8562(4) 0.7711(5) 0.067(3) Uani 1 1 d .
H10G H 0.8117 0.8460 0.7894 0.091(4) Uiso 1 1 calc R
H10H H 0.7265 0.8355 0.7305 0.091(4) Uiso 1 1 calc R
H10I H 0.6853 0.8460 0.7886 0.091(4) Uiso 1 1 calc R
C103 C 0.6569(8) 0.9353(4) 0.7434(4) 0.056(3) Uani 1 1 d .
H10J H 0.5919 0.9251 0.7562 0.091(4) Uiso 1 1 calc R
H10K H 0.6496 0.9144 0.7033 0.091(4) Uiso 1 1 calc R
H10L H 0.6656 0.9763 0.7480 0.091(4) Uiso 1 1 calc R
C104 C 1.0354(8) 0.9929(3) 0.8422(4) 0.043(2) Uani 1 1 d .
C105 C 1.0478(8) 0.9464(4) 0.8728(4) 0.053(2) Uani 1 1 d .
H10D H 1.0000 0.9117 0.8496 0.091(4) Uiso 1 1 calc R
H10E H 1.0283 0.9597 0.9098 0.091(4) Uiso 1 1 calc R
H10F H 1.1231 0.9382 0.8783 0.091(4) Uiso 1 1 calc R
C106 C 1.1241(8) 1.0116(4) 0.8258(4) 0.044(2) Uani 1 1 d .
H106 H 1.1831 0.9900 0.8294 0.067(6) Uiso 1 1 calc R
C107 C 1.1420(7) 1.0578(4) 0.8043(4) 0.041(2) Uani 1 1 d .
C108 C 1.2572(8) 1.0766(4) 0.8043(5) 0.055(3) Uani 1 1 d .
H10G H 1.3055 1.0542 0.8226 0.091(4) Uiso 1 1 calc R
H10H H 1.2760 1.1170 0.8253 0.091(4) Uiso 1 1 calc R
H10I H 1.2654 1.0706 0.7651 0.091(4) Uiso 1 1 calc R
C109 C 1.0854(7) 1.1344(3) 0.7668(4) 0.0375(19) Uani 1 1 d .
C110 C 1.1055(7) 1.1296(4) 0.7130(4) 0.044(2) Uani 1 1 d .
C111 C 1.1290(7) 1.1783(4) 0.6980(4) 0.046(2) Uani 1 1 d .
H111 H 1.1445 1.1753 0.6617 0.067(6) Uiso 1 1 calc R
C112 C 1.1300(7) 1.2316(4) 0.7355(4) 0.047(2) Uani 1 1 d .
H112 H 1.1478 1.2649 0.7251 0.067(6) Uiso 1 1 calc R
C113 C 1.1056(7) 1.2364(4) 0.7876(4) 0.045(2) Uani 1 1 d .
H113 H 1.1032 1.2732 0.8120 0.067(6) Uiso 1 1 calc R
C114 C 1.0842(7) 1.1889(4) 0.8057(4) 0.041(2) Uani 1 1 d .
C115 C 1.0968(9) 1.0714(4) 0.6688(4) 0.055(3) Uani 1 1 d .
H115 H 1.0970 1.0418 0.6893 0.066(8) Uiso 1 1 calc R
C116 C 0.9893(10) 1.0594(5) 0.6249(4) 0.066(3) Uani 1 1 d .
H11A H 0.9844 1.0217 0.5977 0.091(4) Uiso 1 1 calc R
H11B H 0.9860 1.0883 0.6045 0.091(4) Uiso 1 1 calc R
H11C H 0.9290 1.0605 0.6443 0.091(4) Uiso 1 1 calc R
C117 C 1.1935(10) 1.0664(5) 0.6404(5) 0.070(3) Uani 1 1 d .
H11D H 1.1875 1.0279 0.6144 0.091(4) Uiso 1 1 calc R
H11E H 1.2606 1.0736 0.6695 0.091(4) Uiso 1 1 calc R
H11F H 1.1945 1.0943 0.6190 0.091(4) Uiso 1 1 calc R
C118 C 1.0571(7) 1.1947(4) 0.8633(4) 0.042(2) Uani 1 1 d .
H118 H 1.0113 1.1589 0.8602 0.066(8) Uiso 1 1 calc R
C119 C 1.1596(9) 1.1998(5) 0.9084(4) 0.064(3) Uani 1 1 d .
H11G H 1.1945 1.1651 0.8987 0.091(4) Uiso 1 1 calc R
H11H H 1.1408 1.2049 0.9455 0.091(4) Uiso 1 1 calc R
H11I H 1.2094 1.2327 0.9100 0.091(4) Uiso 1 1 calc R
C120 C 0.9914(9) 1.2444(4) 0.8812(5) 0.061(3) Uani 1 1 d .
H12D H 0.9738 1.2454 0.9179 0.091(4) Uiso 1 1 calc R
H12E H 0.9244 1.2393 0.8524 0.091(4) Uiso 1 1 calc R
H12F H 1.0343 1.2804 0.8848 0.091(4) Uiso 1 1 calc R

loop_
_atom_site_aniso_label
_atom_site_aniso_U_11
_atom_site_aniso_U_22
_atom_site_aniso_U_33
_atom_site_aniso_U_23
_atom_site_aniso_U_13
_atom_site_aniso_U_12
Pb1 0.02966(17) 0.03925(18) 0.04047(19) 0.00692(14) 0.00763(14) 0.00788(14)
Pb2 0.03368(19) 0.04252(18) 0.0472(2) 0.01560(15) 0.00975(15) 0.01002(15)
Pb3 0.03828(19) 0.04217(19) 0.03797(19) 0.00941(15) 0.00599(15) 0.00414(15)
Pb4 0.04005(19) 0.03813(18) 0.04174(19) 0.01135(15) 0.01177(15) 0.01052(15)
S1 0.0407(13) 0.0440(12) 0.0540(15) 0.0171(11) 0.0127(11) 0.0076(11)
S2 0.0494(15) 0.0437(13) 0.0497(14) 0.0160(11) 0.0093(12) 0.0080(11)
S3 0.0584(16) 0.0410(13) 0.0607(17) 0.0090(12) 0.0233(14) 0.0115(12)
S4 0.0407(13) 0.0406(12) 0.0554(15) 0.0104(11) 0.0116(11) 0.0099(10)
F1 0.078(5) 0.085(4) 0.062(4) 0.037(3) 0.012(3) -0.003(4)
F2 0.085(5) 0.072(4) 0.068(4) 0.010(3) 0.034(4) 0.017(4)
F3 0.073(5) 0.096(5) 0.054(4) 0.006(3) 0.005(3) -0.035(4)
F4 0.110(6) 0.048(3) 0.096(5) 0.026(3) 0.033(4) 0.022(4)
F5 0.109(6) 0.090(5) 0.047(4) 0.010(3) 0.015(4) 0.034(4)
F6 0.070(5) 0.074(4) 0.083(5) 0.028(3) 0.031(4) 0.021(4)
F7 0.079(5) 0.068(4) 0.113(6) -0.010(4) 0.039(4) 0.021(4)
F8 0.121(7) 0.068(4) 0.119(7) 0.020(4) 0.076(6) 0.010(4)
F9 0.070(5) 0.078(5) 0.132(7) -0.037(5) 0.051(5) -0.012(4)
F10 0.072(4) 0.043(3) 0.105(5) 0.025(3) 0.029(4) 0.011(3)
F11 0.047(4) 0.080(4) 0.159(7) 0.049(5) 0.040(4) 0.019(4)
F12 0.100(6) 0.068(4) 0.079(5) 0.015(4) 0.046(4) 0.014(4)
O1 0.036(3) 0.043(3) 0.055(4) 0.017(3) 0.007(3) 0.002(3)
O2 0.054(4) 0.041(3) 0.059(4) 0.021(3) 0.017(3) 0.008(3)
O3 0.037(4) 0.057(4) 0.079(5) 0.025(4) 0.008(3) 0.016(3)
O4 0.047(4) 0.064(4) 0.037(4) 0.020(3) 0.001(3) -0.001(3)
O5 0.083(5) 0.046(4) 0.059(4) 0.030(3) 0.024(4) 0.020(4)
O6 0.045(4) 0.057(4) 0.065(5) 0.020(4) -0.002(3) -0.004(3)
O7 0.066(5) 0.038(3) 0.049(4) 0.003(3) 0.019(4) 0.006(3)
O8 0.081(5) 0.034(3) 0.074(5) 0.012(3) 0.042(4) 0.017(3)
O9 0.071(5) 0.046(4) 0.051(4) 0.007(3) 0.014(4) 0.011(4)
O10 0.043(4) 0.049(4) 0.061(4) 0.013(3) 0.012(3) 0.023(3)
O11 0.051(4) 0.041(3) 0.065(4) 0.009(3) 0.016(3) 0.015(3)
O12 0.056(4) 0.054(4) 0.050(4) 0.010(3) 0.001(3) 0.016(3)
N1 0.027(4) 0.038(4) 0.048(4) 0.011(3) 0.017(3) 0.006(3)
N2 0.025(4) 0.040(4) 0.033(4) 0.000(3) 0.000(3) -0.001(3)
N3 0.043(5) 0.043(4) 0.055(5) 0.012(4) 0.021(4) 0.020(4)
N4 0.030(4) 0.042(4) 0.037(4) 0.011(3) 0.007(3) 0.019(3)
N5 0.043(4) 0.039(4) 0.038(4) 0.006(3) 0.011(3) 0.008(3)
N6 0.045(5) 0.048(4) 0.047(5) 0.010(4) 0.006(4) 0.006(4)
N7 0.039(4) 0.035(4) 0.048(4) 0.018(3) 0.015(3) 0.012(3)
N8 0.039(4) 0.039(4) 0.045(4) 0.013(3) 0.010(3) 0.011(3)
C1 0.070(8) 0.053(6) 0.057(7) 0.021(5) 0.013(6) -0.001(6)
C2 0.046(5) 0.062(6) 0.026(4) 0.011(4) 0.005(4) 0.020(5)
C3 0.043(6) 0.059(6) 0.042(5) 0.015(5) -0.002(4) 0.010(5)
C4 0.049(6) 0.049(6) 0.048(6) 0.012(5) -0.005(5) -0.001(5)
C5 0.059(7) 0.076(7) 0.037(6) 0.011(5) 0.006(5) 0.009(6)
C6 0.046(6) 0.067(7) 0.040(6) 0.006(5) 0.008(5) 0.013(5)
C7 0.035(5) 0.058(6) 0.034(5) 0.006(4) 0.006(4) 0.005(4)
C8 0.051(6) 0.069(7) 0.065(7) 0.029(6) 0.015(5) 0.024(6)
C9 0.051(7) 0.097(9) 0.126(12) 0.039(9) 0.028(8) 0.040(7)
C10 0.099(11) 0.073(8) 0.093(10) 0.030(7) 0.026(8) 0.034(8)
C11 0.046(6) 0.045(5) 0.045(6) -0.002(4) 0.008(5) 0.010(4)
C12 0.033(5) 0.063(6) 0.065(7) 0.009(5) 0.006(5) 0.019(5)
C13 0.057(7) 0.060(6) 0.066(7) -0.007(5) 0.012(6) 0.006(6)
C14 0.028(5) 0.037(5) 0.047(5) -0.002(4) -0.003(4) 0.010(4)
C15 0.037(5) 0.059(6) 0.054(6) 0.007(5) -0.004(5) 0.005(5)
C16 0.027(5) 0.044(5) 0.052(6) 0.012(4) 0.008(4) 0.005(4)
C17 0.032(5) 0.028(4) 0.047(5) 0.008(4) 0.009(4) 0.001(4)
C18 0.035(5) 0.045(5) 0.055(6) 0.005(4) 0.015(4) 0.005(4)
C19 0.031(5) 0.045(5) 0.042(5) 0.004(4) 0.020(4) 0.009(4)
C20 0.045(5) 0.037(5) 0.044(5) 0.004(4) 0.020(4) -0.006(4)
C21 0.064(7) 0.047(5) 0.046(6) 0.005(4) 0.027(5) 0.004(5)
C22 0.079(8) 0.045(6) 0.064(7) 0.007(5) 0.047(6) 0.004(5)
C23 0.058(7) 0.048(6) 0.068(7) 0.014(5) 0.034(6) 0.011(5)
C24 0.035(5) 0.041(5) 0.050(6) 0.008(4) 0.025(4) 0.007(4)
C25 0.057(6) 0.047(5) 0.049(6) 0.011(5) 0.012(5) 0.011(5)
C26 0.063(7) 0.077(7) 0.049(6) 0.018(5) 0.017(5) 0.024(6)
C27 0.077(8) 0.049(6) 0.061(7) 0.018(5) 0.030(6) 0.020(6)
C28 0.036(5) 0.047(5) 0.064(7) 0.010(5) 0.008(5) 0.012(4)
C29 0.048(7) 0.045(6) 0.106(10) 0.021(6) 0.011(6) 0.010(5)
C30 0.056(7) 0.042(5) 0.092(8) 0.025(5) 0.016(6) 0.014(5)
C31 0.073(8) 0.060(7) 0.064(8) 0.027(6) 0.012(6) 0.019(6)
C32 0.047(6) 0.042(5) 0.053(6) 0.018(4) 0.022(5) 0.014(4)
C33 0.044(5) 0.038(5) 0.045(5) 0.007(4) 0.016(4) 0.013(4)
C34 0.065(7) 0.036(5) 0.056(6) 0.010(4) 0.009(5) 0.013(5)
C35 0.067(7) 0.049(6) 0.064(7) 0.013(5) 0.015(6) 0.028(6)
C36 0.062(7) 0.067(7) 0.084(8) 0.025(6) 0.035(7) 0.030(6)
C37 0.060(7) 0.047(5) 0.082(8) 0.019(5) 0.046(6) 0.025(5)
C38 0.031(5) 0.042(5) 0.051(6) 0.012(4) 0.003(4) 0.004(4)
C39 0.056(8) 0.162(14) 0.054(8) 0.020(8) 0.012(6) -0.001(9)
C40 0.057(7) 0.079(7) 0.068(7) 0.038(6) 0.021(6) 0.016(6)
C41 0.077(9) 0.057(7) 0.165(14) 0.047(8) 0.085(10) 0.031(7)
C42 0.121(13) 0.129(13) 0.27(2) 0.133(15) 0.151(16) 0.067(11)
C43 0.047(8) 0.083(10) 0.23(2) 0.069(12) 0.026(11) 0.002(7)
C44 0.036(5) 0.049(5) 0.046(5) 0.017(4) 0.017(4) 0.010(4)
C45 0.073(8) 0.052(6) 0.061(7) 0.017(5) 0.034(6) 0.012(5)
C46 0.041(5) 0.047(5) 0.038(5) 0.014(4) 0.014(4) 0.016(4)
C47 0.026(4) 0.042(5) 0.049(5) 0.020(4) 0.001(4) 0.003(4)
C48 0.059(7) 0.060(6) 0.050(6) 0.015(5) 0.012(5) 0.025(5)
C49 0.028(4) 0.042(5) 0.043(5) 0.018(4) 0.008(4) 0.022(4)
C50 0.041(5) 0.036(5) 0.059(6) 0.002(4) 0.005(5) 0.008(4)
C51 0.046(6) 0.049(5) 0.042(5) -0.003(4) 0.004(4) 0.015(5)
C52 0.049(6) 0.063(6) 0.047(6) 0.011(5) 0.014(5) 0.019(5)
C53 0.047(6) 0.053(6) 0.048(6) 0.020(5) 0.014(5) 0.018(5)
C54 0.039(5) 0.054(5) 0.027(4) 0.012(4) 0.012(4) 0.013(4)
C55 0.045(6) 0.044(5) 0.070(7) 0.007(5) 0.011(5) 0.009(5)
C56 0.047(7) 0.069(7) 0.085(9) 0.003(6) 0.005(6) 0.001(6)
C57 0.053(7) 0.051(6) 0.123(11) 0.034(7) 0.028(7) 0.017(5)
C58 0.050(6) 0.049(5) 0.038(5) 0.009(4) 0.009(4) 0.007(5)
C59 0.096(10) 0.054(7) 0.073(8) 0.006(6) -0.031(7) 0.007(7)
C60 0.105(11) 0.057(7) 0.066(8) 0.023(6) 0.004(7) -0.015(7)
C61 0.063(8) 0.052(7) 0.097(10) -0.019(7) 0.013(7) 0.019(6)
C62 0.036(5) 0.047(5) 0.051(6) 0.003(4) 0.007(4) 0.007(4)
C63 0.035(5) 0.049(5) 0.038(5) 0.008(4) -0.008(4) 0.003(4)
C64 0.037(5) 0.056(6) 0.070(7) 0.012(5) 0.006(5) 0.013(5)
C65 0.031(5) 0.055(6) 0.085(8) 0.003(6) 0.017(5) 0.001(5)
C66 0.055(7) 0.053(6) 0.078(8) 0.014(6) 0.027(6) 0.004(5)
C67 0.049(6) 0.042(5) 0.062(7) 0.010(5) 0.015(5) 0.004(5)
C68 0.077(8) 0.056(6) 0.039(6) 0.013(5) 0.006(5) 0.011(6)
C69 0.21(2) 0.135(14) 0.068(10) 0.056(10) -0.028(12) -0.074(14)
C70 0.085(9) 0.068(7) 0.086(9) 0.029(7) 0.022(8) 0.018(7)
C71 0.051(6) 0.055(6) 0.065(7) 0.017(5) 0.019(5) 0.013(5)
C72 0.062(7) 0.059(6) 0.062(7) 0.020(5) 0.019(6) 0.012(5)
C73 0.061(7) 0.057(6) 0.087(9) 0.023(6) 0.020(7) -0.002(6)
C74 0.050(6) 0.049(5) 0.040(5) 0.004(4) 0.002(5) 0.003(5)
C75 0.046(6) 0.067(7) 0.073(8) 0.007(6) 0.009(6) -0.007(5)
C76 0.067(7) 0.053(6) 0.040(6) 0.007(5) 0.008(5) 0.004(5)
C77 0.049(6) 0.059(6) 0.038(5) 0.004(5) 0.014(5) 0.002(5)
C78 0.080(9) 0.071(8) 0.066(8) -0.015(6) 0.030(7) 0.002(7)
C79 0.041(5) 0.057(5) 0.025(4) 0.009(4) 0.009(4) 0.000(4)
C80 0.041(5) 0.050(5) 0.041(5) 0.012(4) 0.008(4) 0.011(4)
C81 0.034(5) 0.057(6) 0.042(5) 0.009(4) 0.009(4) -0.003(4)
C82 0.059(7) 0.050(6) 0.056(6) 0.016(5) 0.029(5) 0.012(5)
C83 0.058(7) 0.075(7) 0.056(7) 0.029(6) 0.024(6) 0.013(6)
C84 0.053(6) 0.065(6) 0.044(6) 0.024(5) 0.015(5) 0.016(5)
C85 0.056(7) 0.095(9) 0.131(12) 0.079(9) 0.047(8) 0.035(7)
C86 0.039(7) 0.23(2) 0.186(19) 0.172(17) 0.009(9) 0.013(10)
C87 0.089(11) 0.118(12) 0.28(2) 0.133(15) 0.110(14) 0.066(10)
C88 0.051(7) 0.147(12) 0.117(12) 0.108(11) 0.015(7) 0.017(8)
C89 0.083(11) 0.21(2) 0.147(16) 0.132(16) -0.062(11) -0.047(12)
C90 0.100(11) 0.168(15) 0.130(13) 0.110(12) 0.071(11) 0.082(11)
C91 0.049(6) 0.038(5) 0.077(8) 0.016(5) 0.019(6) 0.018(5)
C92 0.045(6) 0.049(5) 0.043(5) 0.020(4) 0.015(4) 0.012(4)
C93 0.048(6) 0.050(5) 0.036(5) 0.020(4) 0.012(4) 0.016(4)
C94 0.064(7) 0.059(6) 0.057(7) 0.012(5) 0.023(6) 0.013(6)
C95 0.062(7) 0.074(7) 0.064(7) 0.030(6) 0.031(6) 0.007(6)
C96 0.051(7) 0.061(6) 0.064(7) 0.020(6) 0.018(6) 0.006(5)
C97 0.048(6) 0.041(5) 0.053(6) 0.012(4) 0.011(5) 0.007(4)
C98 0.055(6) 0.046(5) 0.045(6) 0.011(4) 0.010(5) 0.008(5)
C99 0.063(8) 0.069(7) 0.080(9) 0.022(6) -0.007(6) -0.003(6)
C100 0.070(8) 0.054(7) 0.093(9) -0.008(6) 0.008(7) 0.005(6)
C101 0.048(6) 0.046(5) 0.060(6) 0.018(5) 0.014(5) 0.012(5)
C102 0.060(7) 0.060(7) 0.079(8) 0.018(6) 0.015(6) 0.009(6)
C103 0.054(6) 0.053(6) 0.060(7) 0.010(5) 0.015(5) 0.012(5)
C104 0.060(6) 0.030(4) 0.042(5) 0.006(4) 0.018(5) 0.015(4)
C105 0.049(6) 0.053(6) 0.063(7) 0.026(5) 0.013(5) 0.016(5)
C106 0.046(5) 0.041(5) 0.053(6) 0.017(4) 0.023(5) 0.007(4)
C107 0.037(5) 0.040(5) 0.047(5) 0.007(4) 0.016(4) 0.011(4)
C108 0.041(6) 0.057(6) 0.074(7) 0.024(5) 0.016(5) 0.016(5)
C109 0.031(5) 0.036(4) 0.046(5) 0.009(4) 0.012(4) 0.008(4)
C110 0.037(5) 0.044(5) 0.058(6) 0.018(4) 0.018(5) 0.011(4)
C111 0.041(5) 0.060(6) 0.044(5) 0.024(5) 0.015(4) 0.002(5)
C112 0.033(5) 0.044(5) 0.066(7) 0.018(5) 0.013(5) 0.004(4)
C113 0.042(5) 0.033(5) 0.058(6) 0.016(4) 0.004(5) 0.000(4)
C114 0.031(5) 0.039(5) 0.052(6) 0.012(4) 0.007(4) 0.006(4)
C115 0.079(8) 0.045(5) 0.055(6) 0.014(5) 0.043(6) 0.014(5)
C116 0.072(8) 0.068(7) 0.049(6) 0.005(5) 0.011(6) 0.006(6)
C117 0.091(9) 0.063(7) 0.073(8) 0.024(6) 0.041(7) 0.040(7)
C118 0.036(5) 0.035(5) 0.053(6) 0.012(4) 0.006(4) 0.003(4)
C119 0.061(7) 0.085(8) 0.053(7) 0.026(6) 0.017(6) 0.014(6)
C120 0.060(7) 0.045(6) 0.076(8) 0.002(5) 0.027(6) 0.008(5)

loop_
_atom_type_symbol
_atom_type_description
_atom_type_scat_dispersion_real
_atom_type_scat_dispersion_imag
_atom_type_scat_source
C C 0.0033 0.0016 'International Tables Vol C Tables 4.2.6.8 and 6.1.1.4'
H H 0.0000 0.0000 'International Tables Vol C Tables 4.2.6.8 and 6.1.1.4'
N N 0.0061 0.0033 'International Tables Vol C Tables 4.2.6.8 and 6.1.1.4'
O O 0.0106 0.0060 'International Tables Vol C Tables 4.2.6.8 and 6.1.1.4'
F F 0.0171 0.0103 'International Tables Vol C Tables 4.2.6.8 and 6.1.1.4'
S S 0.1246 0.1234 'International Tables Vol C Tables 4.2.6.8 and 6.1.1.4'
Pb Pb -3.3944 10.1111 'International Tables Vol C Tables 4.2.6.8 and 6.1.1.4'

loop_
_geom_angle_atom_site_label_1
_geom_angle_atom_site_label_2
_geom_angle_atom_site_label_3
_geom_angle
_geom_angle_site_symmetry_1
_geom_angle_site_symmetry_3
N1 Pb1 N2 82.0(3) . .
N1 Pb1 O1 87.7(2) . .
N2 Pb1 O1 102.6(2) . .
N1 Pb1 O11 83.4(2) . .
N2 Pb1 O11 89.7(2) . .
O1 Pb1 O11 163.6(2) . .
N4 Pb2 N3 82.0(2) . .
N4 Pb2 O4 87.8(2) . .
N3 Pb2 O4 102.4(2) . .
N4 Pb2 O2 88.3(2) . .
N3 Pb2 O2 85.5(2) . .
O4 Pb2 O2 170.60(19) . .
N5 Pb3 N6 83.5(3) . .
N5 Pb3 O5 82.4(2) . .
N6 Pb3 O5 89.1(3) . .
N5 Pb3 O7 91.6(2) . .
N6 Pb3 O7 102.1(2) . .
O5 Pb3 O7 166.6(2) . .
N8 Pb4 N7 81.8(3) . .
N8 Pb4 O10 87.4(2) . 1_565
N7 Pb4 O10 98.1(2) . 1_565
N8 Pb4 O8 87.8(2) . .
N7 Pb4 O8 87.7(2) . .
O10 Pb4 O8 171.9(2) 1_565 .
O3 S1 O1 114.6(4) . .
O3 S1 O2 115.7(4) . .
O1 S1 O2 113.3(4) . .
O3 S1 C1 104.1(5) . .
O1 S1 C1 103.8(5) . .
O2 S1 C1 103.3(4) . .
O6 S2 O4 114.7(4) . .
O6 S2 O5 115.8(4) . .
O4 S2 O5 113.5(4) . .
O6 S2 C31 105.1(5) . .
O4 S2 C31 102.7(5) . .
O5 S2 C31 102.9(5) . .
O9 S3 O8 116.0(4) . .
O9 S3 O7 113.7(4) . .
O8 S3 O7 113.5(4) . .
O9 S3 C61 106.1(6) . .
O8 S3 C61 103.2(5) . .
O7 S3 C61 102.4(5) . .
O12 S4 O11 116.5(4) . .
O12 S4 O10 113.6(4) . .
O11 S4 O10 113.7(4) . .
O12 S4 C91 105.0(5) . .
O11 S4 C91 103.1(4) . .
O10 S4 C91 102.8(4) . .
S1 O1 Pb1 118.2(3) . .
S1 O2 Pb2 152.5(4) . .
S2 O4 Pb2 116.1(4) . .
S2 O5 Pb3 156.8(4) . .
S3 O7 Pb3 115.9(4) . .
S3 O8 Pb4 151.3(4) . .
S4 O10 Pb4 117.7(4) . 1_545
S4 O11 Pb1 158.7(4) . .
C17 N1 C19 120.3(7) . .
C17 N1 Pb1 121.1(5) . .
C19 N1 Pb1 117.9(5) . .
C14 N2 C2 120.5(7) . .
C14 N2 Pb1 121.7(6) . .
C2 N2 Pb1 116.9(5) . .
C44 N3 C32 119.0(8) . .
C44 N3 Pb2 120.3(6) . .
C32 N3 Pb2 119.4(6) . .
C47 N4 C49 121.2(6) . .
C47 N4 Pb2 121.3(5) . .
C49 N4 Pb2 116.9(5) . .
C77 N5 C79 120.1(7) . .
C77 N5 Pb3 121.6(6) . .
C79 N5 Pb3 118.0(5) . .
C74 N6 C62 121.5(8) . .
C74 N6 Pb3 121.0(6) . .
C62 N6 Pb3 117.2(6) . .
C107 N7 C109 120.7(7) . .
C107 N7 Pb4 122.3(6) . .
C109 N7 Pb4 115.5(5) . .
C104 N8 C92 121.3(7) . .
C104 N8 Pb4 119.0(6) . .
C92 N8 Pb4 119.1(5) . .
F3 C1 F2 107.5(9) . .
F3 C1 F1 108.2(9) . .
F2 C1 F1 107.7(9) . .
F3 C1 S1 111.9(8) . .
F2 C1 S1 111.5(8) . .
F1 C1 S1 109.8(7) . .
C3 C2 C7 122.2(9) . .
C3 C2 N2 118.6(8) . .
C7 C2 N2 119.1(8) . .
C4 C3 C2 117.1(9) . .
C4 C3 C8 121.7(9) . .
C2 C3 C8 121.2(9) . .
C5 C4 C3 122.0(9) . .
C4 C5 C6 119.0(10) . .
C7 C6 C5 122.5(9) . .
C6 C7 C2 117.1(9) . .
C6 C7 C11 120.3(8) . .
C2 C7 C11 122.6(8) . .
C9 C8 C3 111.5(9) . .
C9 C8 C10 111.0(10) . .
C3 C8 C10 113.3(10) . .
C7 C11 C12 111.3(8) . .
C7 C11 C13 112.1(8) . .
C12 C11 C13 109.3(8) . .
N2 C14 C16 124.0(8) . .
N2 C14 C15 119.1(9) . .
C16 C14 C15 116.9(9) . .
C17 C16 C14 129.6(9) . .
N1 C17 C16 125.4(8) . .
N1 C17 C18 117.7(8) . .
C16 C17 C18 117.0(8) . .
C20 C19 C24 121.2(8) . .
C20 C19 N1 121.1(7) . .
C24 C19 N1 117.7(8) . .
C21 C20 C19 119.5(8) . .
C21 C20 C25 118.6(9) . .
C19 C20 C25 121.9(8) . .
C20 C21 C22 120.3(10) . .
C23 C22 C21 119.2(9) . .
C22 C23 C24 122.7(9) . .
C23 C24 C19 117.1(9) . .
C23 C24 C28 120.6(8) . .
C19 C24 C28 122.1(8) . .
C27 C25 C20 113.0(8) . .
C27 C25 C26 111.0(9) . .
C20 C25 C26 110.5(8) . .
C24 C28 C29 112.0(9) . .
C24 C28 C30 113.7(8) . .
C29 C28 C30 109.7(8) . .
F6 C31 F4 107.7(9) . .
F6 C31 F5 106.5(10) . .
F4 C31 F5 107.0(10) . .
F6 C31 S2 112.8(8) . .
F4 C31 S2 111.4(8) . .
F5 C31 S2 111.1(7) . .
C37 C32 C33 121.4(8) . .
C37 C32 N3 119.6(8) . .
C33 C32 N3 119.0(8) . .
C34 C33 C32 117.4(8) . .
C34 C33 C38 121.0(9) . .
C32 C33 C38 121.6(7) . .
C35 C34 C33 122.9(10) . .
C34 C35 C36 119.1(9) . .
C35 C36 C37 121.8(10) . .
C36 C37 C32 117.2(9) . .
C36 C37 C41 121.2(9) . .
C32 C37 C41 121.6(8) . .
C33 C38 C39 112.3(8) . .
C33 C38 C40 111.9(8) . .
C39 C38 C40 110.4(9) . .
C42 C41 C37 111.5(11) . .
C42 C41 C43 111.6(13) . .
C37 C41 C43 109.7(12) . .
N3 C44 C46 125.9(8) . .
N3 C44 C45 118.2(8) . .
C46 C44 C45 115.9(8) . .
C44 C46 C47 129.0(8) . .
N4 C47 C46 123.9(7) . .
N4 C47 C48 119.4(8) . .
C46 C47 C48 116.7(8) . .
C54 C49 C50 121.0(8) . .
C54 C49 N4 119.3(7) . .
C50 C49 N4 119.7(8) . .
C51 C50 C49 118.1(9) . .
C51 C50 C55 120.9(8) . .
C49 C50 C55 121.0(8) . .
C52 C51 C50 121.4(9) . .
C51 C52 C53 120.9(9) . .
C52 C53 C54 120.2(9) . .
C53 C54 C49 118.5(8) . .
C53 C54 C58 120.1(8) . .
C49 C54 C58 121.4(7) . .
C56 C55 C50 111.7(9) . .
C56 C55 C57 110.6(9) . .
C50 C55 C57 111.3(8) . .
C54 C58 C59 111.8(8) . .
C54 C58 C60 114.1(8) . .
C59 C58 C60 108.2(10) . .
F8 C61 F9 109.7(12) . .
F8 C61 F7 109.8(10) . .
F9 C61 F7 107.4(10) . .
F8 C61 S3 111.1(9) . .
F9 C61 S3 109.2(9) . .
F7 C61 S3 109.6(10) . .
C63 C62 C67 120.3(8) . .
C63 C62 N6 119.5(9) . .
C67 C62 N6 120.2(8) . .
C64 C63 C62 119.1(9) . .
C64 C63 C68 119.4(9) . .
C62 C63 C68 121.6(8) . .
C65 C64 C63 120.6(9) . .
C64 C65 C66 119.1(9) . .
C67 C66 C65 122.4(11) . .
C66 C67 C62 118.6(9) . .
C66 C67 C71 120.2(10) . .
C62 C67 C71 121.1(8) . .
C70 C68 C69 107.7(10) . .
C70 C68 C63 113.1(9) . .
C69 C68 C63 110.9(11) . .
C67 C71 C73 112.2(9) . .
C67 C71 C72 111.0(8) . .
C73 C71 C72 111.1(9) . .
N6 C74 C76 125.4(10) . .
N6 C74 C75 117.5(9) . .
C76 C74 C75 117.0(9) . .
C77 C76 C74 130.3(10) . .
N5 C77 C76 124.2(9) . .
N5 C77 C78 118.9(9) . .
C76 C77 C78 116.8(9) . .
C84 C79 C80 120.5(9) . .
C84 C79 N5 119.7(8) . .
C80 C79 N5 119.8(8) . .
C81 C80 C79 118.6(8) . .
C81 C80 C85 119.3(9) . .
C79 C80 C85 122.0(9) . .
C82 C81 C80 120.9(9) . .
C81 C82 C83 119.4(10) . .
C82 C83 C84 121.7(10) . .
C79 C84 C83 118.9(9) . .
C79 C84 C88 120.2(10) . .
C83 C84 C88 120.8(9) . .
C87 C85 C86 109.8(13) . .
C87 C85 C80 111.4(10) . .
C86 C85 C80 108.2(11) . .
C90 C88 C84 113.9(12) . .
C90 C88 C89 108.4(11) . .
C84 C88 C89 109.4(12) . .
F11 C91 F12 108.8(9) . .
F11 C91 F10 108.3(9) . .
F12 C91 F10 108.5(8) . .
F11 C91 S4 110.9(7) . .
F12 C91 S4 110.8(8) . .
F10 C91 S4 109.6(7) . .
C93 C92 C97 122.2(9) . .
C93 C92 N8 117.4(9) . .
C97 C92 N8 120.3(8) . .
C92 C93 C94 118.6(10) . .
C92 C93 C98 122.2(8) . .
C94 C93 C98 119.1(9) . .
C95 C94 C93 120.8(10) . .
C94 C95 C96 119.2(10) . .
C95 C96 C97 122.3(11) . .
C96 C97 C92 116.7(9) . .
C96 C97 C101 120.8(9) . .
C92 C97 C101 122.5(9) . .
C100 C98 C93 113.8(9) . .
C100 C98 C99 108.7(9) . .
C93 C98 C99 112.4(8) . .
C103 C101 C97 110.4(8) . .
C103 C101 C102 110.2(9) . .
C97 C101 C102 113.4(8) . .
N8 C104 C106 126.2(8) . .
N8 C104 C105 116.6(8) . .
C106 C104 C105 117.2(8) . .
C104 C106 C107 130.1(9) . .
N7 C107 C106 122.9(8) . .
N7 C107 C108 120.2(8) . .
C106 C107 C108 116.9(8) . .
C110 C109 C114 120.9(8) . .
C110 C109 N7 121.7(7) . .
C114 C109 N7 117.4(8) . .
C111 C110 C109 119.5(8) . .
C111 C110 C115 118.9(9) . .
C109 C110 C115 121.6(8) . .
C110 C111 C112 120.4(9) . .
C113 C112 C111 120.3(9) . .
C112 C113 C114 121.8(9) . .
C113 C114 C109 117.0(9) . .
C113 C114 C118 121.4(8) . .
C109 C114 C118 121.6(8) . .
C117 C115 C116 111.5(9) . .
C117 C115 C110 111.9(9) . .
C116 C115 C110 110.7(8) . .
C114 C118 C119 110.6(8) . .
C114 C118 C120 112.8(7) . .
C119 C118 C120 111.0(8) . .

loop_
_geom_bond_atom_site_label_1
_geom_bond_atom_site_label_2
_geom_bond_distance
_geom_bond_site_symmetry_2
Pb1 N1 2.259(6) .
Pb1 N2 2.290(7) .
Pb1 O1 2.595(6) .
Pb1 O11 2.638(6) .
Pb2 N4 2.265(6) .
Pb2 N3 2.273(8) .
Pb2 O4 2.589(6) .
Pb2 O2 2.612(6) .
Pb3 N5 2.264(7) .
Pb3 N6 2.289(8) .
Pb3 O5 2.583(6) .
Pb3 O7 2.613(6) .
Pb4 N8 2.276(7) .
Pb4 N7 2.287(7) .
Pb4 O10 2.574(6) 1_565
Pb4 O8 2.630(6) .
S1 O3 1.438(6) .
S1 O1 1.450(7) .
S1 O2 1.455(6) .
S1 C1 1.819(11) .
S2 O6 1.430(7) .
S2 O4 1.452(6) .
S2 O5 1.453(6) .
S2 C31 1.799(11) .
S3 O9 1.432(7) .
S3 O8 1.451(6) .
S3 O7 1.463(7) .
S3 C61 1.836(14) .
S4 O12 1.442(7) .
S4 O11 1.454(6) .
S4 O10 1.464(6) .
S4 C91 1.839(11) .
F1 C1 1.337(11) .
F2 C1 1.331(12) .
F3 C1 1.320(12) .
F4 C31 1.328(12) .
F5 C31 1.351(12) .
F6 C31 1.323(14) .
F7 C61 1.342(12) .
F8 C61 1.318(15) .
F9 C61 1.338(14) .
F10 C91 1.334(10) .
F11 C91 1.312(11) .
F12 C91 1.320(12) .
O10 Pb4 2.574(6) 1_545
N1 C17 1.340(10) .
N1 C19 1.441(10) .
N2 C14 1.342(11) .
N2 C2 1.448(11) .
N3 C44 1.334(11) .
N3 C32 1.444(10) .
N4 C47 1.341(11) .
N4 C49 1.441(10) .
N5 C77 1.341(12) .
N5 C79 1.442(11) .
N6 C74 1.353(11) .
N6 C62 1.419(11) .
N7 C107 1.338(10) .
N7 C109 1.439(10) .
N8 C104 1.349(11) .
N8 C92 1.426(11) .
C2 C3 1.407(12) .
C2 C7 1.414(12) .
C3 C4 1.404(14) .
C3 C8 1.518(13) .
C4 C5 1.377(14) .
C5 C6 1.391(14) .
C6 C7 1.383(13) .
C7 C11 1.513(13) .
C8 C9 1.495(16) .
C8 C10 1.529(15) .
C11 C12 1.527(13) .
C11 C13 1.536(12) .
C14 C16 1.404(13) .
C14 C15 1.511(12) .
C16 C17 1.374(12) .
C17 C18 1.513(12) .
C19 C20 1.404(13) .
C19 C24 1.409(11) .
C20 C21 1.373(12) .
C20 C25 1.525(12) .
C21 C22 1.406(14) .
C22 C23 1.374(15) .
C23 C24 1.388(13) .
C24 C28 1.510(13) .
C25 C27 1.521(13) .
C25 C26 1.527(15) .
C28 C29 1.512(14) .
C28 C30 1.546(13) .
C32 C37 1.414(13) .
C32 C33 1.414(12) .
C33 C34 1.390(11) .
C33 C38 1.508(12) .
C34 C35 1.363(15) .
C35 C36 1.389(15) .
C36 C37 1.404(13) .
C37 C41 1.519(15) .
C38 C39 1.510(14) .
C38 C40 1.537(13) .
C41 C42 1.496(18) .
C41 C43 1.53(2) .
C44 C46 1.384(11) .
C44 C45 1.529(13) .
C46 C47 1.402(12) .
C47 C48 1.516(11) .
C49 C54 1.410(12) .
C49 C50 1.422(12) .
C50 C51 1.385(13) .
C50 C55 1.523(14) .
C51 C52 1.376(14) .
C52 C53 1.388(14) .
C53 C54 1.403(11) .
C54 C58 1.499(12) .
C55 C56 1.521(15) .
C55 C57 1.526(13) .
C58 C59 1.504(14) .
C58 C60 1.517(13) .
C62 C63 1.414(12) .
C62 C67 1.417(14) .
C63 C64 1.396(13) .
C63 C68 1.528(14) .
C64 C65 1.394(15) .
C65 C66 1.399(14) .
C66 C67 1.364(14) .
C67 C71 1.521(13) .
C68 C70 1.498(14) .
C68 C69 1.507(17) .
C71 C73 1.527(14) .
C71 C72 1.554(15) .
C74 C76 1.397(14) .
C74 C75 1.505(14) .
C76 C77 1.389(15) .
C77 C78 1.499(13) .
C79 C84 1.380(13) .
C79 C80 1.411(12) .
C80 C81 1.390(13) .
C80 C85 1.544(14) .
C81 C82 1.375(13) .
C82 C83 1.375(14) .
C83 C84 1.384(14) .
C84 C88 1.513(15) .
C85 C87 1.494(16) .
C85 C86 1.53(2) .
C88 C90 1.485(18) .
C88 C89 1.56(2) .
C92 C93 1.392(12) .
C92 C97 1.403(13) .
C93 C94 1.399(13) .
C93 C98 1.534(14) .
C94 C95 1.383(15) .
C95 C96 1.387(15) .
C96 C97 1.402(14) .
C97 C101 1.511(13) .
C98 C100 1.518(13) .
C98 C99 1.536(14) .
C101 C103 1.509(13) .
C101 C102 1.527(13) .
C104 C106 1.363(13) .
C104 C105 1.541(12) .
C106 C107 1.407(12) .
C107 C108 1.504(13) .
C109 C110 1.392(12) .
C109 C114 1.430(12) .
C110 C111 1.382(12) .
C110 C115 1.536(13) .
C111 C112 1.386(13) .
C112 C113 1.374(13) .
C113 C114 1.393(12) .
C114 C118 1.518(12) .
C115 C117 1.527(14) .
C115 C116 1.535(15) .
C118 C119 1.525(13) .
C118 C120 1.540(12) .
